data_4024817
loop_
_publ_author_name
'Christopher W. Bond'
'Alexander J. Cresswell'
'Stephen G. Davies'
'Ai M. Fletcher'
'Wataru Kurosawa'
'James A. Lee'
'Paul M. Roberts'
'Angela J. Russell'
'Andrew D. Smith'
'James E. Thomson'

_publ_contact_author_address
;Department of Chemistry
Chemistry Research laboratory
University of Oxford
Mansfield Road
Oxford
OX1 3TA
UK
;
_publ_contact_author_email steve.davies@chem.ox.ac.uk
_publ_contact_author_fax '+44 1865 275633'
_publ_contact_author_name 'Stephen G. Davies'
_publ_contact_author_phone '+44 1865 275695'
_publ_section_title
;
Ammonium-Directed Oxidation of Cyclic Allylic and Homoallylic Amines
;
_journal_name_full 'Journal of Organic Chemistry'
_journal_page_first 6735
_journal_page_last 6748
_journal_paper_doi 10.1021/jo9012783
_journal_volume 74
_journal_year 2009
_chemical_formula_moiety 'C28 H33 N1 O4 S1'
_chemical_formula_sum 'C28 H33 N O4 S'
_chemical_formula_weight 479.64
_space_group_IT_number 14
_symmetry_cell_setting monoclinic
_symmetry_space_group_name_Hall '-P 2yn'
_symmetry_space_group_name_H-M 'P 1 21/n 1'
_atom_sites_solution_hydrogens geom
_atom_sites_solution_primary direct
_audit_creation_date 08-05-08
_audit_creation_method CRYSTALS_ver_12.85
_cell_angle_alpha 90
_cell_angle_beta 91.4895(9)
_cell_angle_gamma 90
_cell_formula_units_Z 4
_cell_length_a 9.8999(2)
_cell_length_b 12.3140(3)
_cell_length_c 20.6999(6)
_cell_measurement_reflns_used 5172
_cell_measurement_temperature 150
_cell_measurement_theta_max 27
_cell_measurement_theta_min 5
_cell_volume 2522.62(11)
_computing_cell_refinement 'DENZO/SCALEPACK (Otwinowski & Minor, 1997)'
_computing_data_collection 'COLLECT (Nonius, 1997-2001).'
_computing_data_reduction 'DENZO/SCALEPACK (Otwinowski & Minor, 1997)'
_computing_molecular_graphics 'CAMERON (Watkin et al., 1996)'
_computing_publication_material 'CRYSTALS (Betteridge et al., 2003)'
_computing_structure_refinement 'CRYSTALS (Betteridge et al., 2003)'
_computing_structure_solution 'USER DEFINED STRUCTURE SOLUTION'
_diffrn_ambient_temperature 150
_diffrn_measured_fraction_theta_full 0.991
_diffrn_measured_fraction_theta_max 0.989
_diffrn_measurement_device 'Nonius KappaCCD'
_diffrn_measurement_device_type Area
_diffrn_measurement_method \w
_diffrn_radiation_monochromator graphite
_diffrn_radiation_type 'Mo K\a'
_diffrn_radiation_wavelength 0.71073
_diffrn_reflns_av_R_equivalents 0.039
_diffrn_reflns_limit_h_max 12
_diffrn_reflns_limit_h_min -12
_diffrn_reflns_limit_k_max 11
_diffrn_reflns_limit_k_min -15
_diffrn_reflns_limit_l_max 26
_diffrn_reflns_limit_l_min -26
_diffrn_reflns_number 9708
_diffrn_reflns_theta_full 25.840
_diffrn_reflns_theta_max 27.489
_diffrn_reflns_theta_min 5.148
_diffrn_standards_number 0
_exptl_absorpt_coefficient_mu 0.162
_exptl_absorpt_correction_T_max 0.98
_exptl_absorpt_correction_T_min 0.98
_exptl_absorpt_correction_type multi-scan
_exptl_absorpt_process_details 'DENZO/SCALEPACK (Otwinowski & Minor, 1997)'
_exptl_crystal_colour colourless
_exptl_crystal_density_diffrn 1.263
_exptl_crystal_density_method 'not measured'
_exptl_crystal_description block
_exptl_crystal_F_000 1024
_exptl_crystal_size_max 0.10
_exptl_crystal_size_mid 0.10
_exptl_crystal_size_min 0.10
_refine_diff_density_max 1.28
_refine_diff_density_min -0.31
_refine_ls_extinction_method None
_refine_ls_goodness_of_fit_ref 0.8781
_refine_ls_hydrogen_treatment constr
_refine_ls_matrix_type full
_refine_ls_number_parameters 307
_refine_ls_number_reflns 3124
_refine_ls_number_restraints 0
_refine_ls_R_factor_all 0.1282
_refine_ls_R_factor_gt 0.0654
_refine_ls_shift/su_max 0.000245
_refine_ls_structure_factor_coef Fsqd
_refine_ls_weighting_details
;
 Method, part 1, Chebychev polynomial, (Watkin, 1994, Prince, 1982) 
 [weight] = 1.0/[A~0~*T~0~(x)+A~1~*T~1~(x) ... +A~n-1~]*T~n-1~(x)] 
 where A~i~ are the Chebychev coefficients listed below and x= Fcalc/Fmax 
 Method = Robust Weighting (Prince, 1982) 
 W = [weight] * [1-(deltaF/6*sigmaF)^2^]^2^ 
 A~i~ are: 
 9.63 12.1 4.40 
;
_refine_ls_weighting_scheme calc
_refine_ls_wR_factor_all 0.1667
_refine_ls_wR_factor_gt 0.1293
_refine_ls_wR_factor_ref 0.1256
_reflns_limit_h_max 12
_reflns_limit_h_min -12
_reflns_limit_k_max 15
_reflns_limit_k_min 0
_reflns_limit_l_max 26
_reflns_limit_l_min 0
_reflns_number_gt 3270
_reflns_number_total 5723
_reflns_threshold_expression I>2.0\s(I)
_oxford_diffrn_Wilson_B_factor 0.00
_oxford_diffrn_Wilson_scale 0.00
_oxford_refine_ls_r_factor_ref 0.0621
_oxford_refine_ls_scale 0.2955(3)
_oxford_reflns_number_all 5723
_oxford_reflns_threshold_expression_ref I>2.3\s(I)
_oxford_structure_analysis_title '5081653 SGD203'
_cod_data_source_file jo9012783_si_012.cif
_cod_data_source_block 1
_cod_depositor_comments
;
The following automatic conversions were performed:
'_symmetry_cell_setting' value 'Monoclinic' changed to 'monoclinic'
according to '/home/saulius/struct/CIF-dictionaries/cif_core.dic'
dictionary named 'cif_core.dic' version 2.4.1 from 2010-06-29.

Automatic conversion script
Id: cif_fix_enum 1527 2010-12-29 10:47:43Z saulius 
;
_cod_original_sg_symbol_H-M 'P 1 21/n 1 '
_cod_original_formula_sum 'C28 H33 N1 O4 S1'
_cod_database_code 4024817

loop_
_symmetry_equiv_pos_as_xyz
x,y,z
-x,-y,-z
-x+1/2,y+1/2,-z+1/2
x+1/2,-y+1/2,z+1/2

loop_
_atom_site_label
_atom_site_type_symbol
_atom_site_fract_x
_atom_site_fract_y
_atom_site_fract_z
_atom_site_U_iso_or_equiv
_atom_site_occupancy
_atom_site_adp_type
_atom_site_refinement_flags_posn
_atom_site_refinement_flags_adp
_atom_site_refinement_flags_occupancy
_atom_site_disorder_assembly
_atom_site_disorder_group
_oxford_atom_site_special_shape
_atom_site_attached_hydrogens
S1 S 0.15045(10) 0.87779(9) 0.37879(4) 0.0408 1.0000 Uani . . . . . . .
O2 O 0.1666(2) 0.8469(3) 0.45269(12) 0.0514 1.0000 Uani . . . . . . .
C3 C 0.2816(4) 0.8842(3) 0.49240(19) 0.0465 1.0000 Uani . . . . . . .
C4 C 0.3125(3) 0.7908(3) 0.53688(17) 0.0341 1.0000 Uani . . . . . . .
O5 O 0.3669(3) 0.7066(2) 0.49922(13) 0.0547 1.0000 Uani . . . . . . .
C6 C 0.4079(3) 0.8173(3) 0.59500(16) 0.0325 1.0000 Uani . . . . . . .
N7 N 0.4516(3) 0.7108(2) 0.62242(13) 0.0331 1.0000 Uani . . . . . . .
C8 C 0.5841(3) 0.7184(3) 0.65672(17) 0.0387 1.0000 Uani . . . . . . .
C9 C 0.7011(3) 0.7093(3) 0.61138(17) 0.0356 1.0000 Uani . . . . . . .
C10 C 0.7968(4) 0.7913(3) 0.6077(2) 0.0500 1.0000 Uani . . . . . . .
C11 C 0.9081(4) 0.7799(4) 0.5685(2) 0.0587 1.0000 Uani . . . . . . .
C12 C 0.9239(4) 0.6885(5) 0.5330(2) 0.0602 1.0000 Uani . . . . . . .
C13 C 0.8304(4) 0.6045(4) 0.5362(2) 0.0548 1.0000 Uani . . . . . . .
C14 C 0.7183(4) 0.6162(4) 0.57518(18) 0.0465 1.0000 Uani . . . . . . .
C15 C 0.3504(3) 0.6585(3) 0.66305(17) 0.0362 1.0000 Uani . . . . . . .
C16 C 0.3760(3) 0.5374(3) 0.66774(17) 0.0340 1.0000 Uani . . . . . . .
C17 C 0.3696(4) 0.4735(3) 0.61243(18) 0.0411 1.0000 Uani . . . . . . .
C18 C 0.3908(4) 0.3629(3) 0.6157(2) 0.0484 1.0000 Uani . . . . . . .
C19 C 0.4180(4) 0.3133(3) 0.6746(2) 0.0493 1.0000 Uani . . . . . . .
C20 C 0.4258(4) 0.3762(4) 0.7297(2) 0.0480 1.0000 Uani . . . . . . .
C21 C 0.4048(4) 0.4872(3) 0.72671(18) 0.0420 1.0000 Uani . . . . . . .
C22 C 0.3440(4) 0.8945(3) 0.64350(19) 0.0413 1.0000 Uani . . . . . . .
C23 C 0.3576(4) 1.0151(3) 0.6289(2) 0.0524 1.0000 Uani . . . . . . .
C24 C 0.3183(7) 1.0511(4) 0.5612(3) 0.0805 1.0000 Uani . . . . . . .
C25 C 0.2216(6) 0.9884(4) 0.5265(3) 0.0760 1.0000 Uani . . . . . . .
O26 O 0.0332(3) 0.9449(2) 0.37188(13) 0.0522 1.0000 Uani . . . . . . .
O27 O 0.2755(3) 0.9167(2) 0.35557(14) 0.0550 1.0000 Uani . . . . . . .
C28 C 0.1146(3) 0.7491(3) 0.34699(17) 0.0359 1.0000 Uani . . . . . . .
C29 C 0.2189(4) 0.6846(3) 0.3257(2) 0.0464 1.0000 Uani . . . . . . .
C30 C 0.1904(4) 0.5800(3) 0.3043(2) 0.0467 1.0000 Uani . . . . . . .
C31 C 0.0596(4) 0.5390(3) 0.30472(17) 0.0389 1.0000 Uani . . . . . . .
C32 C 0.0310(4) 0.4234(3) 0.2850(2) 0.0518 1.0000 Uani . . . . . . .
C33 C -0.0431(4) 0.6067(3) 0.32482(19) 0.0454 1.0000 Uani . . . . . . .
C34 C -0.0174(4) 0.7114(3) 0.34636(19) 0.0443 1.0000 Uani . . . . . . .
H31 H 0.3579 0.9038 0.4656 0.0608 1.0000 Uiso R . . . . . .
H41 H 0.2247 0.7670 0.5549 0.0428 1.0000 Uiso R . . . . . .
H61 H 0.4903 0.8522 0.5786 0.0423 1.0000 Uiso R . . . . . .
H81 H 0.5898 0.7882 0.6803 0.0512 1.0000 Uiso R . . . . . .
H82 H 0.5893 0.6584 0.6880 0.0512 1.0000 Uiso R . . . . . .
H101 H 0.7864 0.8563 0.6327 0.0630 1.0000 Uiso R . . . . . .
H111 H 0.9727 0.8367 0.5664 0.0738 1.0000 Uiso R . . . . . .
H121 H 0.9994 0.6825 0.5057 0.0783 1.0000 Uiso R . . . . . .
H131 H 0.8429 0.5398 0.5125 0.0708 1.0000 Uiso R . . . . . .
H141 H 0.6527 0.5605 0.5773 0.0569 1.0000 Uiso R . . . . . .
H152 H 0.3510 0.6912 0.7073 0.0485 1.0000 Uiso R . . . . . .
H151 H 0.2612 0.6701 0.6424 0.0483 1.0000 Uiso R . . . . . .
H171 H 0.3495 0.5073 0.5719 0.0526 1.0000 Uiso R . . . . . .
H181 H 0.3862 0.3200 0.5780 0.0618 1.0000 Uiso R . . . . . .
H191 H 0.4314 0.2382 0.6769 0.0634 1.0000 Uiso R . . . . . .
H201 H 0.4466 0.3425 0.7699 0.0598 1.0000 Uiso R . . . . . .
H211 H 0.4094 0.5312 0.7645 0.0548 1.0000 Uiso R . . . . . .
H221 H 0.3893 0.8804 0.6857 0.0543 1.0000 Uiso R . . . . . .
H222 H 0.2480 0.8752 0.6455 0.0543 1.0000 Uiso R . . . . . .
H231 H 0.2978 1.0533 0.6587 0.0672 1.0000 Uiso R . . . . . .
H232 H 0.4512 1.0355 0.6383 0.0674 1.0000 Uiso R . . . . . .
H241 H 0.2903 1.1276 0.5623 0.1023 1.0000 Uiso R . . . . . .
H242 H 0.3960 1.0395 0.5324 0.1028 1.0000 Uiso R . . . . . .
H251 H 0.1520 0.9638 0.5580 0.1017 1.0000 Uiso R . . . . . .
H252 H 0.1794 1.0344 0.4918 0.1018 1.0000 Uiso R . . . . . .
H291 H 0.3078 0.7127 0.3258 0.0574 1.0000 Uiso R . . . . . .
H301 H 0.2614 0.5367 0.2888 0.0608 1.0000 Uiso R . . . . . .
H321 H -0.0620 0.4165 0.2689 0.0834 1.0000 Uiso R . . . . . .
H323 H 0.0455 0.3760 0.3221 0.0833 1.0000 Uiso R . . . . . .
H322 H 0.0910 0.4026 0.2512 0.0834 1.0000 Uiso R . . . . . .
H331 H -0.1343 0.5809 0.3235 0.0573 1.0000 Uiso R . . . . . .
H341 H -0.0882 0.7563 0.3609 0.0557 1.0000 Uiso R . . . . . .
H51 H 0.4261 0.6792 0.5229 0.0846 1.0000 Uiso R . . . . . .

loop_
_atom_site_aniso_label
_atom_site_aniso_U_11
_atom_site_aniso_U_22
_atom_site_aniso_U_33
_atom_site_aniso_U_23
_atom_site_aniso_U_13
_atom_site_aniso_U_12
S1 0.0408(5) 0.0466(5) 0.0348(5) 0.0043(4) -0.0023(4) -0.0054(4)
O2 0.0351(14) 0.084(2) 0.0347(14) 0.0102(14) -0.0057(11) -0.0101(14)
C3 0.050(2) 0.044(2) 0.044(2) 0.0018(19) -0.0172(17) -0.0082(19)
C4 0.0328(17) 0.0337(19) 0.0357(19) -0.0031(15) -0.0007(14) -0.0011(15)
O5 0.0707(19) 0.0571(18) 0.0360(15) -0.0119(13) -0.0078(13) 0.0207(15)
C6 0.0271(16) 0.036(2) 0.0343(19) -0.0012(15) 0.0015(13) -0.0050(14)
N7 0.0267(14) 0.0397(17) 0.0327(15) 0.0041(13) -0.0005(11) -0.0044(13)
C8 0.0334(18) 0.047(2) 0.0357(19) 0.0041(17) -0.0036(14) -0.0052(16)
C9 0.0294(17) 0.039(2) 0.0382(19) 0.0094(16) -0.0046(14) 0.0004(15)
C10 0.0343(19) 0.038(2) 0.077(3) 0.014(2) -0.0023(19) -0.0016(17)
C11 0.035(2) 0.054(3) 0.087(4) 0.028(3) 0.004(2) 0.000(2)
C12 0.034(2) 0.091(4) 0.055(3) 0.027(3) 0.0036(18) 0.005(2)
C13 0.039(2) 0.076(3) 0.049(2) -0.008(2) -0.0037(18) 0.003(2)
C14 0.0350(18) 0.059(3) 0.045(2) 0.002(2) -0.0058(16) -0.0032(19)
C15 0.0319(17) 0.043(2) 0.0338(19) -0.0008(16) 0.0032(14) -0.0037(15)
C16 0.0264(16) 0.041(2) 0.0353(19) 0.0006(16) 0.0016(14) -0.0071(15)
C17 0.040(2) 0.046(2) 0.037(2) 0.0037(18) 0.0005(16) -0.0098(17)
C18 0.043(2) 0.049(3) 0.053(3) -0.007(2) 0.0107(18) -0.0083(18)
C19 0.036(2) 0.043(2) 0.069(3) 0.005(2) 0.0101(19) 0.0004(17)
C20 0.0350(19) 0.057(3) 0.052(2) 0.019(2) -0.0013(17) 0.0035(19)
C21 0.0350(19) 0.053(2) 0.038(2) 0.0032(18) 0.0011(15) -0.0033(17)
C22 0.0399(19) 0.043(2) 0.041(2) -0.0061(17) 0.0013(16) -0.0034(17)
C23 0.053(2) 0.046(2) 0.059(3) -0.012(2) 0.004(2) -0.003(2)
C24 0.129(5) 0.042(3) 0.070(3) -0.008(2) -0.006(3) 0.005(3)
C25 0.086(4) 0.056(3) 0.085(4) 0.010(3) -0.017(3) 0.008(3)
O26 0.0601(17) 0.0482(17) 0.0479(16) -0.0001(13) -0.0092(13) 0.0094(14)
O27 0.0591(17) 0.0563(18) 0.0500(17) 0.0027(14) 0.0102(14) -0.0202(15)
C28 0.0348(18) 0.040(2) 0.0328(18) 0.0055(16) -0.0017(14) -0.0020(16)
C29 0.0279(18) 0.050(3) 0.061(3) 0.008(2) -0.0005(17) -0.0014(17)
C30 0.037(2) 0.046(2) 0.057(3) 0.0050(19) 0.0043(18) 0.0055(17)
C31 0.0396(19) 0.044(2) 0.0324(19) 0.0066(17) -0.0041(15) -0.0032(17)
C32 0.055(2) 0.047(2) 0.053(2) 0.003(2) -0.008(2) -0.004(2)
C33 0.0311(18) 0.055(3) 0.050(2) -0.002(2) -0.0007(16) -0.0076(18)
C34 0.0307(18) 0.056(2) 0.046(2) -0.003(2) 0.0021(16) -0.0007(18)

loop_
_atom_type_symbol
_atom_type_scat_dispersion_real
_atom_type_scat_dispersion_imag
_atom_type_scat_Cromer_Mann_a1
_atom_type_scat_Cromer_Mann_b1
_atom_type_scat_Cromer_Mann_a2
_atom_type_scat_Cromer_Mann_b2
_atom_type_scat_Cromer_Mann_a3
_atom_type_scat_Cromer_Mann_b3
_atom_type_scat_Cromer_Mann_a4
_atom_type_scat_Cromer_Mann_b4
_atom_type_scat_Cromer_Mann_c
_atom_type_scat_source
C 0.0033 0.0016 2.3100 20.8439 1.0200 10.2075 1.5886 0.5687 0.8650 51.6512 0.2156 'International Tables Vol C 4.2.6.8 and 6.1.1.4'
H 0.0000 0.0000 0.4930 10.5109 0.3229 26.1257 0.1402 3.1424 0.0408 57.7998 0.0030 'International Tables Vol C 4.2.6.8 and 6.1.1.4'
N 0.0061 0.0033 12.2126 0.0057 3.1322 9.8933 2.0125 28.9975 1.1663 0.5826 -11.5290 'International Tables Vol C 4.2.6.8 and 6.1.1.4'
O 0.0106 0.0060 3.0485 13.2771 2.2868 5.7011 1.5463 0.3239 0.8670 32.9089 0.2508 'International Tables Vol C 4.2.6.8 and 6.1.1.4'
S 0.1246 0.1234 6.9053 1.4679 5.2034 22.2151 1.4379 0.2536 1.5863 56.1720 0.8669 'International Tables Vol C 4.2.6.8 and 6.1.1.4'

loop_
_geom_angle_atom_site_label_1
_geom_angle_site_symmetry_1
_geom_angle_atom_site_label_2
_geom_angle_site_symmetry_2
_geom_angle_atom_site_label_3
_geom_angle_site_symmetry_3
_geom_angle
_geom_angle_publ_flag
O2 . S1 . O26 . 107.29(17) yes
O2 . S1 . O27 . 109.94(16) yes
O26 . S1 . O27 . 118.91(19) yes
O2 . S1 . C28 . 99.25(17) yes
O26 . S1 . C28 . 109.29(17) yes
O27 . S1 . C28 . 110.33(18) yes
S1 . O2 . C3 . 121.8(2) yes
O2 . C3 . C4 . 104.4(3) yes
O2 . C3 . C25 . 102.0(3) yes
C4 . C3 . C25 . 114.8(3) yes
O2 . C3 . H31 . 111.1 no
C4 . C3 . H31 . 112.9 no
C25 . C3 . H31 . 110.8 no
C3 . C4 . O5 . 107.4(3) yes
C3 . C4 . C6 . 115.3(3) yes
O5 . C4 . C6 . 110.5(3) yes
C3 . C4 . H41 . 106.8 no
O5 . C4 . H41 . 109.9 no
C6 . C4 . H41 . 106.9 no
C4 . O5 . H51 . 104.3 no
C4 . C6 . N7 . 106.1(3) yes
C4 . C6 . C22 . 112.8(3) yes
N7 . C6 . C22 . 114.7(3) yes
C4 . C6 . H61 . 108.5 no
N7 . C6 . H61 . 106.2 no
C22 . C6 . H61 . 108.3 no
C6 . N7 . C8 . 111.9(3) yes
C6 . N7 . C15 . 114.1(3) yes
C8 . N7 . C15 . 111.2(3) yes
N7 . C8 . C9 . 112.4(3) yes
N7 . C8 . H81 . 109.3 no
C9 . C8 . H81 . 109.7 no
N7 . C8 . H82 . 107.4 no
C9 . C8 . H82 . 108.9 no
H81 . C8 . H82 . 109.1 no
C8 . C9 . C10 . 120.9(4) yes
C8 . C9 . C14 . 120.3(3) yes
C10 . C9 . C14 . 118.7(4) yes
C9 . C10 . C11 . 120.6(4) yes
C9 . C10 . H101 . 119.7 no
C11 . C10 . H101 . 119.7 no
C10 . C11 . C12 . 120.3(4) yes
C10 . C11 . H111 . 119.7 no
C12 . C11 . H111 . 120.1 no
C11 . C12 . C13 . 120.4(4) yes
C11 . C12 . H121 . 119.3 no
C13 . C12 . H121 . 120.3 no
C12 . C13 . C14 . 119.4(5) yes
C12 . C13 . H131 . 120.5 no
C14 . C13 . H131 . 120.2 no
C13 . C14 . C9 . 120.6(4) yes
C13 . C14 . H141 . 120.6 no
C9 . C14 . H141 . 118.8 no
N7 . C15 . C16 . 110.6(3) yes
N7 . C15 . H152 . 111.1 no
C16 . C15 . H152 . 109.9 no
N7 . C15 . H151 . 107.8 no
C16 . C15 . H151 . 108.6 no
H152 . C15 . H151 . 108.9 no
C15 . C16 . C17 . 120.0(3) yes
C15 . C16 . C21 . 121.6(3) yes
C17 . C16 . C21 . 118.4(4) yes
C16 . C17 . C18 . 121.0(4) yes
C16 . C17 . H171 . 118.9 no
C18 . C17 . H171 . 120.1 no
C17 . C18 . C19 . 120.3(4) yes
C17 . C18 . H181 . 120.6 no
C19 . C18 . H181 . 119.1 no
C18 . C19 . C20 . 119.1(4) yes
C18 . C19 . H191 . 120.3 no
C20 . C19 . H191 . 120.5 no
C19 . C20 . C21 . 120.8(4) yes
C19 . C20 . H201 . 119.2 no
C21 . C20 . H201 . 120.0 no
C16 . C21 . C20 . 120.3(4) yes
C16 . C21 . H211 . 118.2 no
C20 . C21 . H211 . 121.4 no
C6 . C22 . C23 . 115.8(3) yes
C6 . C22 . H221 . 106.6 no
C23 . C22 . H221 . 107.9 no
C6 . C22 . H222 . 107.2 no
C23 . C22 . H222 . 109.6 no
H221 . C22 . H222 . 109.8 no
C22 . C23 . C24 . 116.7(4) yes
C22 . C23 . H231 . 106.5 no
C24 . C23 . H231 . 107.3 no
C22 . C23 . H232 . 107.4 no
C24 . C23 . H232 . 109.3 no
H231 . C23 . H232 . 109.6 no
C23 . C24 . C25 . 117.8(5) yes
C23 . C24 . H241 . 109.1 no
C25 . C24 . H241 . 110.4 no
C23 . C24 . H242 . 109.2 no
C25 . C24 . H242 . 98.1 no
H241 . C24 . H242 . 112.0 no
C3 . C25 . C24 . 114.3(4) yes
C3 . C25 . H251 . 108.4 no
C24 . C25 . H251 . 107.6 no
C3 . C25 . H252 . 107.0 no
C24 . C25 . H252 . 108.7 no
H251 . C25 . H252 . 110.9 no
S1 . C28 . C29 . 119.6(3) yes
S1 . C28 . C34 . 119.2(3) yes
C29 . C28 . C34 . 121.1(4) yes
C28 . C29 . C30 . 119.1(4) yes
C28 . C29 . H291 . 119.4 no
C30 . C29 . H291 . 121.5 no
C29 . C30 . C31 . 121.1(4) yes
C29 . C30 . H301 . 119.0 no
C31 . C30 . H301 . 119.9 no
C30 . C31 . C32 . 120.7(4) yes
C30 . C31 . C33 . 118.2(4) yes
C32 . C31 . C33 . 121.1(3) yes
C31 . C32 . H321 . 110.1 no
C31 . C32 . H323 . 109.2 no
H321 . C32 . H323 . 109.7 no
C31 . C32 . H322 . 109.4 no
H321 . C32 . H322 . 109.0 no
H323 . C32 . H322 . 109.4 no
C31 . C33 . C34 . 121.8(3) yes
C31 . C33 . H331 . 119.3 no
C34 . C33 . H331 . 118.9 no
C28 . C34 . C33 . 118.6(4) yes
C28 . C34 . H341 . 120.5 no
C33 . C34 . H341 . 120.9 no

loop_
_geom_bond_atom_site_label_1
_geom_bond_site_symmetry_1
_geom_bond_atom_site_label_2
_geom_bond_site_symmetry_2
_geom_bond_distance
_geom_bond_publ_flag
S1 . O2 . 1.580(3) yes
S1 . O26 . 1.429(3) yes
S1 . O27 . 1.423(3) yes
S1 . C28 . 1.749(4) yes
O2 . C3 . 1.461(4) yes
C3 . C4 . 1.500(5) yes
C3 . C25 . 1.588(7) yes
C3 . H31 . 0.979 no
C4 . O5 . 1.412(4) yes
C4 . C6 . 1.545(4) yes
C4 . H41 . 0.999 no
O5 . H51 . 0.826 no
C6 . N7 . 1.488(4) yes
C6 . C22 . 1.531(5) yes
C6 . H61 . 0.990 no
N7 . C8 . 1.478(4) yes
N7 . C15 . 1.473(4) yes
C8 . C9 . 1.514(5) yes
C8 . H81 . 0.990 no
C8 . H82 . 0.983 no
C9 . C10 . 1.388(5) yes
C9 . C14 . 1.383(5) yes
C10 . C11 . 1.394(6) yes
C10 . H101 . 0.960 no
C11 . C12 . 1.354(7) yes
C11 . H111 . 0.949 no
C12 . C13 . 1.391(6) yes
C12 . H121 . 0.952 no
C13 . C14 . 1.397(5) yes
C13 . H131 . 0.945 no
C14 . H141 . 0.946 no
C15 . C16 . 1.516(5) yes
C15 . H152 . 1.000 no
C15 . H151 . 0.981 no
C16 . C17 . 1.389(5) yes
C16 . C21 . 1.391(5) yes
C17 . C18 . 1.379(6) yes
C17 . H171 . 0.953 no
C18 . C19 . 1.384(6) yes
C18 . H181 . 0.942 no
C19 . C20 . 1.379(6) yes
C19 . H191 . 0.936 no
C20 . C21 . 1.385(6) yes
C20 . H201 . 0.946 no
C21 . H211 . 0.950 no
C22 . C23 . 1.523(5) yes
C22 . H221 . 0.987 no
C22 . H222 . 0.982 no
C23 . C24 . 1.510(6) yes
C23 . H231 . 0.986 no
C23 . H232 . 0.975 no
C24 . C25 . 1.412(7) yes
C24 . H241 . 0.981 no
C24 . H242 . 0.995 no
C25 . H251 . 1.006 no
C25 . H252 . 0.999 no
C28 . C29 . 1.383(5) yes
C28 . C34 . 1.387(5) yes
C29 . C30 . 1.388(6) yes
C29 . H291 . 0.945 no
C30 . C31 . 1.390(5) yes
C30 . H301 . 0.946 no
C31 . C32 . 1.506(6) yes
C31 . C33 . 1.387(5) yes
C32 . H321 . 0.974 no
C32 . H323 . 0.972 no
C32 . H322 . 0.964 no
C33 . C34 . 1.385(6) yes
C33 . H331 . 0.957 no
C34 . H341 . 0.948 no

loop_
_geom_hbond_atom_site_label_D
_geom_hbond_site_symmetry_D
_geom_hbond_atom_site_label_H
_geom_hbond_site_symmetry_H
_geom_hbond_atom_site_label_A
_geom_hbond_site_symmetry_A
_geom_hbond_angle_DHA
_geom_hbond_distance_DH
_geom_hbond_distance_HA
_geom_hbond_distance_DA
_geom_hbond_publ_flag
C21 . H211 . O26 4_565 143 0.95 2.53 3.338(6) yes
O5 . H51 . N7 . 125 0.83 2.11 2.664(6) yes
